data_7127973
loop_
_publ_author_name
'So, Jongho'
'Kim, Seji'
'Cho, Kyung-Bin'
'Lee, Yunho'

_publ_section_title
;
 Metal-ligand cooperative transformation of alkyl azide to isocyanate
 occurring at a Co-Si moiety.
;
_journal_issue 26
_journal_name_full 'Chemical communications (Cambridge, England)'
_journal_page_first 3219
_journal_page_last 3222
_journal_paper_doi 10.1039/d0cc08012h
_journal_volume 57
_journal_year 2021
_chemical_formula_moiety 'C28 H48 Co N2 P3 Si'
_chemical_formula_sum 'C28 H48 Co N2 P3 Si'
_chemical_formula_weight 592.61
_chemical_name_systematic (MeSiP2)Co(N2)(PMe3)
_space_group_crystal_system orthorhombic
_space_group_IT_number 60
_space_group_name_Hall '-P 2n 2ab'
_space_group_name_H-M_alt 'P b c n'
_atom_sites_solution_hydrogens geom
_audit_creation_method SHELXL-2018/3
_audit_update_record
;
2019-09-19 deposited with the CCDC.	2021-02-19 downloaded from the CCDC.
;
_cell_angle_alpha 90
_cell_angle_beta 90
_cell_angle_gamma 90
_cell_formula_units_Z 8
_cell_length_a 36.682(7)
_cell_length_b 10.328(2)
_cell_length_c 16.385(3)
_cell_measurement_reflns_used 265497
_cell_measurement_temperature 120(2)
_cell_measurement_theta_max 25.497
_cell_measurement_theta_min 2.865
_cell_volume 6207(2)
_computing_cell_refinement 'Bruker SMART'
_computing_data_collection 'Bruker SMART'
_computing_data_reduction 'Bruker SAINT'
_computing_molecular_graphics 'Bruker SHELXTL'
_computing_publication_material 'Bruker SHELXTL'
_computing_structure_refinement 'SHELXL-2018/3 (Sheldrick, 2018)'
_computing_structure_solution 'SHELXT 2018/2 (Sheldrick, 2018)'
_diffrn_ambient_temperature 120(2)
_diffrn_measured_fraction_theta_full 0.998
_diffrn_measured_fraction_theta_max 0.998
_diffrn_measurement_device_type 'Photon 100 CMOS detector'
_diffrn_measurement_method 'phi and omega scans'
_diffrn_radiation_type MoK\a
_diffrn_radiation_wavelength 0.71073
_diffrn_reflns_av_R_equivalents 0.0430
_diffrn_reflns_av_unetI/netI 0.0103
_diffrn_reflns_Laue_measured_fraction_full 0.998
_diffrn_reflns_Laue_measured_fraction_max 0.998
_diffrn_reflns_limit_h_max 44
_diffrn_reflns_limit_h_min -44
_diffrn_reflns_limit_k_max 12
_diffrn_reflns_limit_k_min -12
_diffrn_reflns_limit_l_max 19
_diffrn_reflns_limit_l_min -19
_diffrn_reflns_number 265497
_diffrn_reflns_point_group_measured_fraction_full 0.998
_diffrn_reflns_point_group_measured_fraction_max 0.998
_diffrn_reflns_theta_full 25.242
_diffrn_reflns_theta_max 25.497
_diffrn_reflns_theta_min 2.865
_diffrn_source 'fine-focus sealed tube'
_exptl_absorpt_coefficient_mu 0.766
_exptl_absorpt_correction_type multi-scan
_exptl_absorpt_process_details SADABS
_exptl_crystal_colour orange
_exptl_crystal_density_diffrn 1.268
_exptl_crystal_density_meas ?
_exptl_crystal_density_method 'not measured'
_exptl_crystal_description platy
_exptl_crystal_F_000 2528
_exptl_crystal_size_max 0.4
_exptl_crystal_size_mid 0.15
_exptl_crystal_size_min 0.1
_exptl_transmission_factor_max 0.7457
_exptl_transmission_factor_min 0.6502
_refine_diff_density_max 0.624
_refine_diff_density_min -0.471
_refine_diff_density_rms 0.057
_refine_ls_extinction_method none
_refine_ls_goodness_of_fit_ref 1.128
_refine_ls_hydrogen_treatment constr
_refine_ls_matrix_type full
_refine_ls_number_parameters 339
_refine_ls_number_reflns 5781
_refine_ls_number_restraints 318
_refine_ls_restrained_S_all 1.109
_refine_ls_R_factor_all 0.0405
_refine_ls_R_factor_gt 0.0356
_refine_ls_shift/su_max 0.004
_refine_ls_shift/su_mean 0.000
_refine_ls_structure_factor_coef Fsqd
_refine_ls_weighting_details 'w=1/[\s^2^(Fo^2^)+(0.0244P)^2^+10.1581P] where P=(Fo^2^+2Fc^2^)/3'
_refine_ls_weighting_scheme calc
_refine_ls_wR_factor_gt 0.0802
_refine_ls_wR_factor_ref 0.0831
_reflns_Friedel_coverage 0.000
_reflns_number_gt 5279
_reflns_number_total 5781
_reflns_threshold_expression 'I > 2\s(I)'
_cod_data_source_file d0cc08012h2.cif
_cod_data_source_block N0817A-1_a
_cod_depositor_comments
;
The following automatic conversions were performed:

data item '_exptl_crystal_density_meas' value 'not measured' was
changed to '?' -- the value is perceived as not measured.

Automatic conversion script
Id: cif_fix_values 7556 2019-12-06 15:28:31Z antanas 

 Adding full bibliography for 7127967--7127973.cif.
;
_cod_database_code 7127973
_shelx_shelxl_version_number 2018/3
_shelx_space_group_comment
;
The symmetry employed for this shelxl refinement is uniquely defined
by the following loop, which should always be used as a source of
symmetry information in preference to the above space-group names.
They are only intended as comments.
;

loop_
_space_group_symop_operation_xyz
'x, y, z'
'-x+1/2, -y+1/2, z+1/2'
'-x, y, -z+1/2'
'x+1/2, -y+1/2, -z'
'-x, -y, -z'
'x-1/2, y-1/2, -z-1/2'
'x, -y, z-1/2'
'-x-1/2, y-1/2, z'

loop_
_atom_site_label
_atom_site_type_symbol
_atom_site_fract_x
_atom_site_fract_y
_atom_site_fract_z
_atom_site_U_iso_or_equiv
_atom_site_adp_type
_atom_site_occupancy
_atom_site_site_symmetry_order
_atom_site_calc_flag
_atom_site_refinement_flags_posn
_atom_site_refinement_flags_adp
_atom_site_refinement_flags_occupancy
_atom_site_disorder_assembly
_atom_site_disorder_group
Co1 Co 0.61607(2) 0.20844(3) 0.48973(2) 0.01744(9) Uani 1 1 d . U . . .
P1 P 0.67301(2) 0.15601(6) 0.46144(4) 0.02583(15) Uani 1 1 d . U . . .
C1 C 0.67682(6) 0.3977(2) 0.39383(14) 0.0238(5) Uani 1 1 d . U . . .
Si1 Si 0.63681(2) 0.41239(6) 0.46630(4) 0.01835(14) Uani 1 1 d . U . . .
N1 N 0.60124(6) 0.0417(2) 0.50999(13) 0.0274(4) Uani 1 1 d . U . . .
P2 P 0.57696(2) 0.25544(5) 0.38941(3) 0.01542(12) Uani 1 1 d . U . . .
C2 C 0.69423(6) 0.2770(3) 0.39360(15) 0.0286(5) Uani 1 1 d . U . . .
N2 N 0.59317(6) -0.0497(2) 0.52510(14) 0.0343(5) Uani 1 1 d . U . . .
C4 C 0.73488(9) 0.3521(4) 0.2886(2) 0.0554(9) Uani 1 1 d . U . . .
H4 H 0.754542 0.336154 0.252165 0.066 Uiso 1 1 calc R U . . .
C3 C 0.72391(8) 0.2557(3) 0.34225(19) 0.0460(7) Uani 1 1 d . U . . .
H3 H 0.736592 0.175547 0.343993 0.055 Uiso 1 1 calc R U . . .
P3 P 0.59716(2) 0.27707(6) 0.60892(4) 0.02436(14) Uani 1 1 d . U . . .
C5 C 0.71757(8) 0.4707(3) 0.28739(18) 0.0462(8) Uani 1 1 d . U . . .
H5 H 0.725028 0.535602 0.249849 0.055 Uiso 1 1 calc R U . . .
C7 C 0.59845(6) 0.5057(2) 0.41543(13) 0.0186(4) Uani 1 1 d . U . . .
C6 C 0.68927(7) 0.4946(3) 0.34120(16) 0.0328(6) Uani 1 1 d . U . . .
H6 H 0.678199 0.577709 0.342392 0.039 Uiso 1 1 calc R U . . .
C8 C 0.57017(6) 0.4315(2) 0.38150(13) 0.0171(4) Uani 1 1 d . U . . .
C9 C 0.53953(6) 0.4926(2) 0.34804(14) 0.0219(5) Uani 1 1 d . U . . .
H9 H 0.520581 0.442048 0.324608 0.026 Uiso 1 1 calc R U . . .
C10 C 0.53675(7) 0.6266(2) 0.34899(15) 0.0253(5) Uani 1 1 d . U . . .
H10 H 0.515823 0.667637 0.326693 0.030 Uiso 1 1 calc R U . . .
C11 C 0.56450(7) 0.7004(2) 0.38246(15) 0.0275(5) Uani 1 1 d . U . . .
H11 H 0.562561 0.792134 0.383184 0.033 Uiso 1 1 calc R U . . .
C12 C 0.59498(7) 0.6410(2) 0.41479(15) 0.0255(5) Uani 1 1 d . U . . .
H12 H 0.613954 0.692720 0.437022 0.031 Uiso 1 1 calc R U . . .
C13 C 0.65593(7) 0.5316(2) 0.54347(15) 0.0301(6) Uani 1 1 d . U . . .
H13A H 0.664688 0.609040 0.515015 0.045 Uiso 1 1 calc R U . . .
H13B H 0.676193 0.491246 0.573014 0.045 Uiso 1 1 calc R U . . .
H13C H 0.636773 0.556009 0.582222 0.045 Uiso 1 1 calc R U . . .
C14 C 0.70588(7) 0.1540(3) 0.54948(19) 0.0425(7) Uani 1 1 d . U . . .
H14A H 0.705468 0.243313 0.573051 0.051 Uiso 0.705(7) 1 calc R U P A 1
H14B H 0.697084 0.092253 0.592169 0.051 Uiso 0.295(7) 1 calc R U P A 2
C15 C 0.74528(8) 0.1257(4) 0.5295(2) 0.0674(11) Uani 1 1 d . U . . .
H15A H 0.759921 0.130866 0.579441 0.101 Uiso 1 1 calc R U . . .
H15B H 0.754199 0.189351 0.489904 0.101 Uiso 1 1 calc R U . . .
H15C H 0.747271 0.038578 0.506269 0.101 Uiso 1 1 calc R U . . .
C17 C 0.68432(8) 0.0010(3) 0.4093(2) 0.0460(8) Uani 1 1 d . U . . .
H17 H 0.710246 0.006931 0.390760 0.055 Uiso 1 1 calc R U . . .
C18 C 0.68121(11) -0.1183(3) 0.4642(3) 0.0777(13) Uani 1 1 d . U . . .
H18A H 0.684957 -0.196642 0.431539 0.117 Uiso 1 1 calc R U . . .
H18B H 0.656920 -0.120715 0.489067 0.117 Uiso 1 1 calc R U . . .
H18C H 0.699748 -0.113838 0.507166 0.117 Uiso 1 1 calc R U . . .
C19 C 0.66105(12) -0.0163(4) 0.3342(3) 0.0848(15) Uani 1 1 d . U . . .
H19A H 0.666296 -0.100564 0.309354 0.127 Uiso 1 1 calc R U . . .
H19B H 0.666483 0.052715 0.295018 0.127 Uiso 1 1 calc R U . . .
H19C H 0.635249 -0.012301 0.349524 0.127 Uiso 1 1 calc R U . . .
C20 C 0.52886(6) 0.1963(2) 0.39587(14) 0.0212(5) Uani 1 1 d . U . . .
H20 H 0.515562 0.233922 0.348168 0.025 Uiso 1 1 calc R U . . .
C21 C 0.52650(7) 0.0487(2) 0.38748(17) 0.0318(6) Uani 1 1 d . U . . .
H21A H 0.500971 0.023041 0.380491 0.048 Uiso 1 1 calc R U . . .
H21B H 0.536386 0.007851 0.436720 0.048 Uiso 1 1 calc R U . . .
H21C H 0.540639 0.020862 0.339859 0.048 Uiso 1 1 calc R U . . .
C22 C 0.50899(7) 0.2414(3) 0.47204(16) 0.0310(6) Uani 1 1 d . U . . .
H22A H 0.483605 0.211949 0.470035 0.046 Uiso 1 1 calc R U . . .
H22B H 0.509600 0.336166 0.474796 0.046 Uiso 1 1 calc R U . . .
H22C H 0.520927 0.205205 0.520434 0.046 Uiso 1 1 calc R U . . .
C23 C 0.58721(6) 0.2088(2) 0.28019(14) 0.0204(5) Uani 1 1 d . U . . .
H23 H 0.593941 0.114971 0.280931 0.025 Uiso 1 1 calc R U . . .
C24 C 0.55587(7) 0.2227(3) 0.21907(15) 0.0283(5) Uani 1 1 d . U . . .
H24A H 0.564475 0.199510 0.164366 0.042 Uiso 1 1 calc R U . . .
H24B H 0.547236 0.312532 0.218913 0.042 Uiso 1 1 calc R U . . .
H24C H 0.535851 0.165084 0.234813 0.042 Uiso 1 1 calc R U . . .
C25 C 0.62041(7) 0.2816(2) 0.24754(15) 0.0284(5) Uani 1 1 d . U . . .
H25A H 0.626990 0.247271 0.193759 0.043 Uiso 1 1 calc R U . . .
H25B H 0.640926 0.270294 0.285170 0.043 Uiso 1 1 calc R U . . .
H25C H 0.614592 0.373894 0.242744 0.043 Uiso 1 1 calc R U . . .
C26 C 0.62943(8) 0.3166(3) 0.69105(16) 0.0382(7) Uani 1 1 d . U . . .
H26A H 0.615902 0.341129 0.740240 0.057 Uiso 1 1 calc R U . . .
H26B H 0.644968 0.388801 0.673887 0.057 Uiso 1 1 calc R U . . .
H26C H 0.644640 0.240796 0.702807 0.057 Uiso 1 1 calc R U . . .
C27 C 0.56707(7) 0.4185(3) 0.61694(16) 0.0316(6) Uani 1 1 d . U . . .
H27A H 0.560245 0.431781 0.674158 0.047 Uiso 1 1 calc R U . . .
H27B H 0.545061 0.403843 0.584301 0.047 Uiso 1 1 calc R U . . .
H27C H 0.579824 0.495403 0.596632 0.047 Uiso 1 1 calc R U . . .
C28 C 0.56992(8) 0.1573(3) 0.66594(16) 0.0397(7) Uani 1 1 d . U . . .
H28A H 0.561464 0.195884 0.717208 0.060 Uiso 1 1 calc R U . . .
H28B H 0.584969 0.081240 0.677850 0.060 Uiso 1 1 calc R U . . .
H28C H 0.548846 0.131238 0.633056 0.060 Uiso 1 1 calc R U . . .
C16A C 0.69159(12) 0.0636(6) 0.6170(3) 0.0606(16) Uani 0.705(7) 1 d . U P A 1
H16A H 0.699780 -0.025094 0.606294 0.091 Uiso 0.705(7) 1 calc R U P A 1
H16B H 0.664885 0.066108 0.617787 0.091 Uiso 0.705(7) 1 calc R U P A 1
H16C H 0.701010 0.092280 0.670004 0.091 Uiso 0.705(7) 1 calc R U P A 1
C16B C 0.7140(3) 0.2835(11) 0.5880(6) 0.046(3) Uani 0.295(7) 1 d . U P A 2
H16D H 0.732862 0.272965 0.629754 0.069 Uiso 0.295(7) 1 calc R U P A 2
H16E H 0.691769 0.317846 0.613141 0.069 Uiso 0.295(7) 1 calc R U P A 2
H16F H 0.722589 0.343747 0.545966 0.069 Uiso 0.295(7) 1 calc R U P A 2

loop_
_atom_site_aniso_label
_atom_site_aniso_U_11
_atom_site_aniso_U_22
_atom_site_aniso_U_33
_atom_site_aniso_U_23
_atom_site_aniso_U_13
_atom_site_aniso_U_12
Co1 0.01515(15) 0.01471(15) 0.02247(16) 0.00138(12) -0.00238(12) -0.00136(11)
P1 0.0165(3) 0.0243(3) 0.0367(4) -0.0007(3) -0.0037(3) 0.0030(2)
C1 0.0180(11) 0.0301(12) 0.0233(12) -0.0018(10) -0.0036(9) -0.0081(10)
Si1 0.0164(3) 0.0170(3) 0.0217(3) 0.0003(2) -0.0020(2) -0.0044(2)
N1 0.0233(10) 0.0255(9) 0.0333(12) -0.0046(9) -0.0024(9) -0.0061(8)
P2 0.0141(3) 0.0130(3) 0.0192(3) -0.0007(2) -0.0019(2) -0.0016(2)
C2 0.0190(11) 0.0383(14) 0.0284(13) -0.0041(11) -0.0002(10) -0.0032(10)
N2 0.0414(13) 0.0310(13) 0.0306(12) 0.0087(10) -0.0002(10) 0.0117(11)
C4 0.0413(17) 0.078(2) 0.0464(18) -0.0076(18) 0.0232(15) -0.0071(17)
C3 0.0336(15) 0.0549(18) 0.0494(18) -0.0090(15) 0.0131(13) 0.0036(14)
P3 0.0305(3) 0.0226(3) 0.0200(3) 0.0010(2) -0.0014(3) -0.0083(3)
C5 0.0442(17) 0.063(2) 0.0315(15) 0.0028(14) 0.0071(13) -0.0226(15)
C7 0.0206(11) 0.0174(10) 0.0179(11) -0.0007(9) 0.0021(9) -0.0017(9)
C6 0.0285(13) 0.0400(14) 0.0299(13) 0.0004(12) -0.0024(11) -0.0158(12)
C8 0.0190(11) 0.0155(10) 0.0169(10) 0.0002(8) 0.0019(9) -0.0006(8)
C9 0.0200(11) 0.0220(11) 0.0237(12) 0.0015(9) 0.0002(9) 0.0015(9)
C10 0.0253(12) 0.0246(12) 0.0260(12) 0.0034(10) 0.0035(10) 0.0095(10)
C11 0.0370(14) 0.0155(11) 0.0302(13) 0.0015(10) 0.0049(11) 0.0043(10)
C12 0.0321(13) 0.0175(11) 0.0268(12) -0.0018(10) 0.0004(10) -0.0047(10)
C13 0.0303(13) 0.0309(13) 0.0290(13) -0.0021(11) -0.0043(11) -0.0139(11)
C14 0.0268(14) 0.0565(19) 0.0443(16) 0.0047(14) -0.0103(12) 0.0021(13)
C15 0.0283(16) 0.101(3) 0.073(2) 0.001(2) -0.0156(16) 0.0018(18)
C17 0.0355(15) 0.0310(14) 0.071(2) -0.0145(14) -0.0116(15) 0.0133(13)
C18 0.058(2) 0.0304(17) 0.145(4) 0.006(2) -0.001(3) 0.0042(16)
C19 0.093(3) 0.062(2) 0.100(3) -0.056(2) -0.049(3) 0.043(2)
C20 0.0164(10) 0.0202(11) 0.0268(12) 0.0021(9) -0.0044(9) -0.0048(9)
C21 0.0270(13) 0.0223(12) 0.0462(16) 0.0038(11) -0.0103(12) -0.0105(10)
C22 0.0208(12) 0.0392(14) 0.0330(14) 0.0021(12) 0.0024(10) -0.0071(11)
C23 0.0210(11) 0.0189(11) 0.0214(11) -0.0052(9) -0.0025(9) 0.0014(9)
C24 0.0281(13) 0.0332(14) 0.0235(12) -0.0047(11) -0.0058(10) 0.0015(11)
C25 0.0278(13) 0.0357(14) 0.0218(12) -0.0042(11) 0.0030(10) -0.0035(11)
C26 0.0472(16) 0.0414(16) 0.0261(13) 0.0025(12) -0.0094(12) -0.0118(13)
C27 0.0319(13) 0.0325(14) 0.0305(14) -0.0082(11) 0.0074(11) -0.0057(11)
C28 0.0556(18) 0.0363(15) 0.0272(14) 0.0028(12) 0.0059(13) -0.0194(14)
C16A 0.039(3) 0.092(4) 0.051(3) 0.026(3) -0.017(2) 0.002(3)
C16B 0.035(5) 0.063(6) 0.038(6) 0.010(4) -0.021(4) -0.014(4)

loop_
_atom_type_symbol
_atom_type_description
_atom_type_scat_dispersion_real
_atom_type_scat_dispersion_imag
_atom_type_scat_source
C C 0.0033 0.0016 'International Tables Vol C Tables 4.2.6.8 and 6.1.1.4'
H H 0.0000 0.0000 'International Tables Vol C Tables 4.2.6.8 and 6.1.1.4'
N N 0.0061 0.0033 'International Tables Vol C Tables 4.2.6.8 and 6.1.1.4'
Si Si 0.0817 0.0704 'International Tables Vol C Tables 4.2.6.8 and 6.1.1.4'
P P 0.1023 0.0942 'International Tables Vol C Tables 4.2.6.8 and 6.1.1.4'
Co Co 0.3494 0.9721 'International Tables Vol C Tables 4.2.6.8 and 6.1.1.4'

loop_
_geom_angle_atom_site_label_1
_geom_angle_atom_site_label_2
_geom_angle_atom_site_label_3
_geom_angle
_geom_angle_site_symmetry_1
_geom_angle_site_symmetry_3
_geom_angle_publ_flag
N1 Co1 P3 92.78(7) . . ?
N1 Co1 P1 95.06(7) . . ?
P3 Co1 P1 124.50(3) . . ?
N1 Co1 P2 98.42(7) . . ?
P3 Co1 P2 112.47(3) . . ?
P1 Co1 P2 120.42(3) . . ?
N1 Co1 Si1 177.60(7) . . ?
P3 Co1 Si1 87.52(3) . . ?
P1 Co1 Si1 82.82(3) . . ?
P2 Co1 Si1 83.65(2) . . ?
C2 P1 C17 102.23(14) . . ?
C2 P1 C14 101.49(13) . . ?
C17 P1 C14 101.53(14) . . ?
C2 P1 Co1 111.08(8) . . ?
C17 P1 Co1 121.23(10) . . ?
C14 P1 Co1 116.65(10) . . ?
C6 C1 C2 119.1(2) . . ?
C6 C1 Si1 125.6(2) . . ?
C2 C1 Si1 115.24(18) . . ?
C1 Si1 C7 109.86(10) . . ?
C1 Si1 C13 100.56(11) . . ?
C7 Si1 C13 103.71(11) . . ?
C1 Si1 Co1 106.92(8) . . ?
C7 Si1 Co1 107.26(7) . . ?
C13 Si1 Co1 127.74(8) . . ?
N2 N1 Co1 176.4(2) . . ?
C8 P2 C20 101.50(10) . . ?
C8 P2 C23 102.24(10) . . ?
C20 P2 C23 99.09(10) . . ?
C8 P2 Co1 110.68(7) . . ?
C20 P2 Co1 119.54(8) . . ?
C23 P2 Co1 120.86(7) . . ?
C3 C2 C1 119.9(3) . . ?
C3 C2 P1 125.9(2) . . ?
C1 C2 P1 114.14(18) . . ?
C5 C4 C3 120.8(3) . . ?
C5 C4 H4 119.6 . . ?
C3 C4 H4 119.6 . . ?
C4 C3 C2 119.7(3) . . ?
C4 C3 H3 120.1 . . ?
C2 C3 H3 120.1 . . ?
C27 P3 C26 99.11(13) . . ?
C27 P3 C28 99.87(13) . . ?
C26 P3 C28 97.29(13) . . ?
C27 P3 Co1 120.78(9) . . ?
C26 P3 Co1 121.38(10) . . ?
C28 P3 Co1 113.97(10) . . ?
C4 C5 C6 119.6(3) . . ?
C4 C5 H5 120.2 . . ?
C6 C5 H5 120.2 . . ?
C12 C7 C8 118.3(2) . . ?
C12 C7 Si1 125.19(18) . . ?
C8 C7 Si1 116.36(16) . . ?
C5 C6 C1 120.7(3) . . ?
C5 C6 H6 119.6 . . ?
C1 C6 H6 119.6 . . ?
C9 C8 C7 120.1(2) . . ?
C9 C8 P2 125.52(17) . . ?
C7 C8 P2 114.31(16) . . ?
C10 C9 C8 120.2(2) . . ?
C10 C9 H9 119.9 . . ?
C8 C9 H9 119.9 . . ?
C11 C10 C9 120.0(2) . . ?
C11 C10 H10 120.0 . . ?
C9 C10 H10 120.0 . . ?
C12 C11 C10 120.1(2) . . ?
C12 C11 H11 119.9 . . ?
C10 C11 H11 119.9 . . ?
C11 C12 C7 121.3(2) . . ?
C11 C12 H12 119.4 . . ?
C7 C12 H12 119.4 . . ?
Si1 C13 H13A 109.5 . . ?
Si1 C13 H13B 109.5 . . ?
H13A C13 H13B 109.5 . . ?
Si1 C13 H13C 109.5 . . ?
H13A C13 H13C 109.5 . . ?
H13B C13 H13C 109.5 . . ?
C16B C14 C15 94.2(5) . . ?
C15 C14 C16A 111.3(3) . . ?
C16B C14 P1 115.9(4) . . ?
C15 C14 P1 116.7(2) . . ?
C16A C14 P1 109.9(2) . . ?
C15 C14 H14A 106.0 . . ?
C16A C14 H14A 106.0 . . ?
P1 C14 H14A 106.0 . . ?
C16B C14 H14B 109.7 . . ?
C15 C14 H14B 109.7 . . ?
P1 C14 H14B 109.7 . . ?
C14 C15 H15A 109.5 . . ?
C14 C15 H15B 109.5 . . ?
H15A C15 H15B 109.5 . . ?
C14 C15 H15C 109.5 . . ?
H15A C15 H15C 109.5 . . ?
H15B C15 H15C 109.5 . . ?
C19 C17 C18 110.0(3) . . ?
C19 C17 P1 110.5(2) . . ?
C18 C17 P1 113.9(3) . . ?
C19 C17 H17 107.4 . . ?
C18 C17 H17 107.4 . . ?
P1 C17 H17 107.4 . . ?
C17 C18 H18A 109.5 . . ?
C17 C18 H18B 109.5 . . ?
H18A C18 H18B 109.5 . . ?
C17 C18 H18C 109.5 . . ?
H18A C18 H18C 109.5 . . ?
H18B C18 H18C 109.5 . . ?
C17 C19 H19A 109.5 . . ?
C17 C19 H19B 109.5 . . ?
H19A C19 H19B 109.5 . . ?
C17 C19 H19C 109.5 . . ?
H19A C19 H19C 109.5 . . ?
H19B C19 H19C 109.5 . . ?
C22 C20 C21 110.6(2) . . ?
C22 C20 P2 113.53(16) . . ?
C21 C20 P2 111.90(16) . . ?
C22 C20 H20 106.8 . . ?
C21 C20 H20 106.8 . . ?
P2 C20 H20 106.8 . . ?
C20 C21 H21A 109.5 . . ?
C20 C21 H21B 109.5 . . ?
H21A C21 H21B 109.5 . . ?
C20 C21 H21C 109.5 . . ?
H21A C21 H21C 109.5 . . ?
H21B C21 H21C 109.5 . . ?
C20 C22 H22A 109.5 . . ?
C20 C22 H22B 109.5 . . ?
H22A C22 H22B 109.5 . . ?
C20 C22 H22C 109.5 . . ?
H22A C22 H22C 109.5 . . ?
H22B C22 H22C 109.5 . . ?
C25 C23 C24 108.9(2) . . ?
C25 C23 P2 111.38(15) . . ?
C24 C23 P2 116.46(16) . . ?
C25 C23 H23 106.5 . . ?
C24 C23 H23 106.5 . . ?
P2 C23 H23 106.5 . . ?
C23 C24 H24A 109.5 . . ?
C23 C24 H24B 109.5 . . ?
H24A C24 H24B 109.5 . . ?
C23 C24 H24C 109.5 . . ?
H24A C24 H24C 109.5 . . ?
H24B C24 H24C 109.5 . . ?
C23 C25 H25A 109.5 . . ?
C23 C25 H25B 109.5 . . ?
H25A C25 H25B 109.5 . . ?
C23 C25 H25C 109.5 . . ?
H25A C25 H25C 109.5 . . ?
H25B C25 H25C 109.5 . . ?
P3 C26 H26A 109.5 . . ?
P3 C26 H26B 109.5 . . ?
H26A C26 H26B 109.5 . . ?
P3 C26 H26C 109.5 . . ?
H26A C26 H26C 109.5 . . ?
H26B C26 H26C 109.5 . . ?
P3 C27 H27A 109.5 . . ?
P3 C27 H27B 109.5 . . ?
H27A C27 H27B 109.5 . . ?
P3 C27 H27C 109.5 . . ?
H27A C27 H27C 109.5 . . ?
H27B C27 H27C 109.5 . . ?
P3 C28 H28A 109.5 . . ?
P3 C28 H28B 109.5 . . ?
H28A C28 H28B 109.5 . . ?
P3 C28 H28C 109.5 . . ?
H28A C28 H28C 109.5 . . ?
H28B C28 H28C 109.5 . . ?
C14 C16A H16A 109.5 . . ?
C14 C16A H16B 109.5 . . ?
H16A C16A H16B 109.5 . . ?
C14 C16A H16C 109.5 . . ?
H16A C16A H16C 109.5 . . ?
H16B C16A H16C 109.5 . . ?
C14 C16B H16D 109.5 . . ?
C14 C16B H16E 109.5 . . ?
H16D C16B H16E 109.5 . . ?
C14 C16B H16F 109.5 . . ?
H16D C16B H16F 109.5 . . ?
H16E C16B H16F 109.5 . . ?

loop_
_geom_bond_atom_site_label_1
_geom_bond_atom_site_label_2
_geom_bond_distance
_geom_bond_site_symmetry_2
_geom_bond_publ_flag
Co1 N1 1.836(2) . ?
Co1 P3 2.1902(8) . ?
Co1 P1 2.2069(8) . ?
Co1 P2 2.2351(7) . ?
Co1 Si1 2.2722(8) . ?
P1 C2 1.845(3) . ?
P1 C17 1.862(3) . ?
P1 C14 1.880(3) . ?
C1 C6 1.398(4) . ?
C1 C2 1.400(4) . ?
C1 Si1 1.894(2) . ?
Si1 C7 1.898(2) . ?
Si1 C13 1.899(2) . ?
N1 N2 1.020(3) . ?
P2 C8 1.840(2) . ?
P2 C20 1.870(2) . ?
P2 C23 1.891(2) . ?
C2 C3 1.394(4) . ?
C4 C5 1.380(5) . ?
C4 C3 1.388(5) . ?
C4 H4 0.9500 . ?
C3 H3 0.9500 . ?
P3 C27 1.836(3) . ?
P3 C26 1.838(3) . ?
P3 C28 1.844(3) . ?
C5 C6 1.384(4) . ?
C5 H5 0.9500 . ?
C7 C12 1.403(3) . ?
C7 C8 1.404(3) . ?
C6 H6 0.9500 . ?
C8 C9 1.401(3) . ?
C9 C10 1.388(3) . ?
C9 H9 0.9500 . ?
C10 C11 1.385(4) . ?
C10 H10 0.9500 . ?
C11 C12 1.381(4) . ?
C11 H11 0.9500 . ?
C12 H12 0.9500 . ?
C13 H13A 0.9800 . ?
C13 H13B 0.9800 . ?
C13 H13C 0.9800 . ?
C14 C16B 1.508(11) . ?
C14 C15 1.510(4) . ?
C14 C16A 1.540(6) . ?
C14 H14A 1.0000 . ?
C14 H14B 1.0000 . ?
C15 H15A 0.9800 . ?
C15 H15B 0.9800 . ?
C15 H15C 0.9800 . ?
C17 C19 1.507(5) . ?
C17 C18 1.530(5) . ?
C17 H17 1.0000 . ?
C18 H18A 0.9800 . ?
C18 H18B 0.9800 . ?
C18 H18C 0.9800 . ?
C19 H19A 0.9800 . ?
C19 H19B 0.9800 . ?
C19 H19C 0.9800 . ?
C20 C22 1.518(3) . ?
C20 C21 1.533(3) . ?
C20 H20 1.0000 . ?
C21 H21A 0.9800 . ?
C21 H21B 0.9800 . ?
C21 H21C 0.9800 . ?
C22 H22A 0.9800 . ?
C22 H22B 0.9800 . ?
C22 H22C 0.9800 . ?
C23 C25 1.528(3) . ?
C23 C24 1.531(3) . ?
C23 H23 1.0000 . ?
C24 H24A 0.9800 . ?
C24 H24B 0.9800 . ?
C24 H24C 0.9800 . ?
C25 H25A 0.9800 . ?
C25 H25B 0.9800 . ?
C25 H25C 0.9800 . ?
C26 H26A 0.9800 . ?
C26 H26B 0.9800 . ?
C26 H26C 0.9800 . ?
C27 H27A 0.9800 . ?
C27 H27B 0.9800 . ?
C27 H27C 0.9800 . ?
C28 H28A 0.9800 . ?
C28 H28B 0.9800 . ?
C28 H28C 0.9800 . ?
C16A H16A 0.9800 . ?
C16A H16B 0.9800 . ?
C16A H16C 0.9800 . ?
C16B H16D 0.9800 . ?
C16B H16E 0.9800 . ?
C16B H16F 0.9800 . ?
